data_2106404
loop_
_publ_author_name
'Ng, H.N.'
'Faggiani, R.'
'Calvo, C.'

_publ_section_title
;
 A new investigation of the structure of silver orthophosphate
;
_journal_name_full 'Acta Crystallographica B (24,1968-38,1982)'
_journal_page_first 898
_journal_page_last 899
_journal_volume 34
_journal_year 1978
_chemical_formula_sum 'Ag3 O4 P'
_chemical_name_systematic 'Ag3 (P O4)'
_space_group_IT_number 218
_symmetry_space_group_name_Hall 'P -4n 2 3'
_symmetry_space_group_name_H-M 'P -4 3 n'
_cell_angle_alpha 90
_cell_angle_beta 90
_cell_angle_gamma 90
_cell_formula_units_Z 2
_cell_length_a 6.004
_cell_length_b 6.004
_cell_length_c 6.004
_cell_volume 216.432
_citation_journal_id_ASTM ACBCAR
_cod_data_source_file Ng_ACBCAR_1978_1371.cif
_cod_data_source_block Ag3O4P1
_cod_original_cell_volume 216.4323
_cod_original_formula_sum 'Ag3 O4 P1'
_cod_database_code 2106404

loop_
_symmetry_equiv_pos_as_xyz
x,y,z
y+1/2,-x+1/2,-z+1/2
-x,-y,z
-y+1/2,x+1/2,-z+1/2
x,-y,-z
-y+1/2,-x+1/2,z+1/2
-x,y,-z
y+1/2,x+1/2,z+1/2
z,x,y
x+1/2,-z+1/2,-y+1/2
-z,-x,y
-x+1/2,z+1/2,-y+1/2
z,-x,-y
-x+1/2,-z+1/2,y+1/2
-z,x,-y
x+1/2,z+1/2,y+1/2
y,z,x
y,-z,-x
-z+1/2,-y+1/2,x+1/2
-y,z,-x
z+1/2,y+1/2,x+1/2
-y,-z,x
-z+1/2,y+1/2,-x+1/2
z+1/2,-y+1/2,-x+1/2

loop_
_atom_site_label
_atom_site_type_symbol
_atom_site_fract_x
_atom_site_fract_y
_atom_site_fract_z
_atom_site_occupancy
_atom_site_U_iso_or_equiv
P1 P+5 0 0 0 1 0.0
Ag1 Ag+1 0.231 0 0.5 0.5 0.0
O1 O-2 0.148 0.148 0.148 1 0.0
